data_4342085
loop_
_publ_author_name
'Thakur, Gohil Singh'
'Selvan, Ganesan Kalai'
'Haque, Zeba'
'Gupta, Laxmi Chand'
'Samal, Saroj Lochan'
'Arumugam, Sonachalam'
'Ganguli, Ashok Kumar'

_publ_section_title
;
 Synthesis and Properties of SmO0.5F0.5BiS2 and Enhancement in Tc in
 La1-ySmyO0.5F0.5BiS2.
;
_journal_issue 3
_journal_name_full 'Inorganic chemistry'
_journal_page_first 1076
_journal_page_last 1081
_journal_paper_doi 10.1021/ic5023938
_journal_volume 54
_journal_year 2015
_chemical_formula_sum 'Bi F0.5 O0.5 S2 Sm'
_chemical_formula_weight 440.95
_chemical_name_systematic
;
 ?
;
_space_group_crystal_system tetragonal
_space_group_IT_number 129
_space_group_name_Hall '-P 4a 2a'
_space_group_name_H-M_alt 'P 4/n m m'
_symmetry_space_group_name_Hall '-P 4a 2a'
_symmetry_space_group_name_H-M 'P 4/n m m :2'
_atom_sites_solution_primary direct
_atom_sites_solution_secondary difmap
_audit_creation_method SHELXL-2013
_cell_angle_alpha 90
_cell_angle_beta 90
_cell_angle_gamma 90
_cell_formula_units_Z 2
_cell_length_a 4.0180(14)
_cell_length_b 4.0180(14)
_cell_length_c 13.534(3)
_cell_measurement_reflns_used 213
_cell_measurement_temperature 296(2)
_cell_measurement_theta_max 28.811
_cell_measurement_theta_min 1.505
_cell_volume 218.50(12)
_computing_structure_refinement 'SHELXL-2013 (Sheldrick, 2013)'
_diffrn_ambient_temperature 296(2)
_diffrn_measured_fraction_theta_full 0.994
_diffrn_measured_fraction_theta_max 0.982
_diffrn_radiation_type MoK\a
_diffrn_radiation_wavelength 0.71073
_diffrn_reflns_av_R_equivalents 0.0570
_diffrn_reflns_av_unetI/netI 0.0412
_diffrn_reflns_Laue_measured_fraction_full 0.994
_diffrn_reflns_Laue_measured_fraction_max 0.982
_diffrn_reflns_limit_h_max 3
_diffrn_reflns_limit_h_min -5
_diffrn_reflns_limit_k_max 5
_diffrn_reflns_limit_k_min -5
_diffrn_reflns_limit_l_max 18
_diffrn_reflns_limit_l_min -18
_diffrn_reflns_number 1096
_diffrn_reflns_point_group_measured_fraction_full 0.994
_diffrn_reflns_point_group_measured_fraction_max 0.982
_diffrn_reflns_theta_full 25.242
_diffrn_reflns_theta_max 28.811
_diffrn_reflns_theta_min 1.505
_exptl_absorpt_coefficient_mu 54.284
_exptl_absorpt_correction_T_max 0.052
_exptl_absorpt_correction_T_min 0.012
_exptl_absorpt_correction_type empirical
_exptl_absorpt_process_details SADABS
_exptl_crystal_colour black
_exptl_crystal_density_diffrn 6.702
_exptl_crystal_description needle
_exptl_crystal_F_000 371
_exptl_crystal_size_max 0.03
_exptl_crystal_size_mid 0.02
_exptl_crystal_size_min 0.01
_exptl_transmission_factor_max 0.052
_exptl_transmission_factor_min 0.012
_refine_diff_density_max 3.940
_refine_diff_density_min -2.939
_refine_diff_density_rms 0.506
_refine_ls_extinction_method none
_refine_ls_goodness_of_fit_ref 1.172
_refine_ls_matrix_type full
_refine_ls_number_parameters 15
_refine_ls_number_reflns 213
_refine_ls_number_restraints 0
_refine_ls_restrained_S_all 1.172
_refine_ls_R_factor_all 0.0662
_refine_ls_R_factor_gt 0.0530
_refine_ls_shift/su_max 0.000
_refine_ls_shift/su_mean 0.000
_refine_ls_structure_factor_coef Fsqd
_refine_ls_weighting_details
;
 w=1/[\s^2^(Fo^2^)+(0.0578P)^2^+5.2286P]
 where P=(Fo^2^+2Fc^2^)/3
;
_refine_ls_weighting_scheme calc
_refine_ls_wR_factor_gt 0.1143
_refine_ls_wR_factor_ref 0.1203
_reflns_Friedel_coverage 0.000
_reflns_number_gt 181
_reflns_number_total 213
_reflns_threshold_expression 'I > 2\s(I)'
_cod_data_source_file ic5023938_si_002.cif
_cod_data_source_block sg2ax
_cod_depositor_comments
;Adding full bibliography for 4342085.cif.

The following automatic conversions were performed:

'_atom_sites_solution_secondary' value 'diffmap' was changed to
'difmap'.

Automatic conversion script
Id: cif_fix_values 6452 2018-10-05 10:23:21Z andrius 
;
_cod_original_cell_volume 218.50(16)
_cod_original_formula_sum 'Bi F0.50 O0.50 S2 Sm'
_cod_database_code 4342085
_shelx_space_group_comment
;
The symmetry employed for this shelxl refinement is uniquely defined
by the following loop, which should always be used as a source of
symmetry information in preference to the above space-group names.
They are only intended as comments.
;
_shelx_estimated_absorpt_t_min 0.012
_shelx_estimated_absorpt_t_max 0.052
_shelxl_version_number 2013-2

loop_
_space_group_symop_operation_xyz
'x, y, z'
'-x+1/2, -y+1/2, z'
'-y+1/2, x, z'
'y, -x+1/2, z'
'-x, y+1/2, -z'
'x+1/2, -y, -z'
'y+1/2, x+1/2, -z'
'-y, -x, -z'
'-x, -y, -z'
'x-1/2, y-1/2, -z'
'y-1/2, -x, -z'
'-y, x-1/2, -z'
'x, -y-1/2, z'
'-x-1/2, y, z'
'-y-1/2, -x-1/2, z'
'y, x, z'

loop_
_atom_site_label
_atom_site_type_symbol
_atom_site_fract_x
_atom_site_fract_y
_atom_site_fract_z
_atom_site_U_iso_or_equiv
_atom_site_adp_type
_atom_site_occupancy
_atom_site_site_symmetry_order
_atom_site_calc_flag
_atom_site_refinement_flags_posn
_atom_site_refinement_flags_adp
_atom_site_refinement_flags_occupancy
Sm Sm 0.2500 0.2500 0.09426(17) 0.0230(6) Uani 1 8 d S T P
Bi Bi 0.2500 0.2500 0.62616(12) 0.0229(5) Uani 1 8 d S T P
S1 S 0.2500 0.2500 0.3799(8) 0.026(2) Uani 1 8 d S T P
S2 S 0.2500 0.2500 0.8121(7) 0.0151(19) Uani 1 8 d S T P
F F 0.7500 0.2500 0.0000 0.015(5) Uani 0.5 8 d S T P
O O 0.7500 0.2500 0.0000 0.015(5) Uani 0.5 8 d S T P

loop_
_atom_site_aniso_label
_atom_site_aniso_U_11
_atom_site_aniso_U_22
_atom_site_aniso_U_33
_atom_site_aniso_U_23
_atom_site_aniso_U_13
_atom_site_aniso_U_12
Sm 0.0170(8) 0.0170(8) 0.0249(12) 0.000 0.000 0.000
Bi 0.0203(6) 0.0203(6) 0.0210(9) 0.000 0.000 0.000
S1 0.021(4) 0.021(4) 0.035(5) 0.000 0.000 0.000
S2 0.012(3) 0.012(3) 0.021(4) 0.000 0.000 0.000
F 0.005(1) 0.005(1) 0.034(9) 0.000 0.000 0.000
O 0.005(1) 0.005(1) 0.034(9) 0.000 0.000 0.000

loop_
_atom_type_symbol
_atom_type_description
_atom_type_scat_dispersion_real
_atom_type_scat_dispersion_imag
_atom_type_scat_source
O O 0.0106 0.0060 'International Tables Vol C Tables 4.2.6.8 and 6.1.1.4'
F F 0.0171 0.0103 'International Tables Vol C Tables 4.2.6.8 and 6.1.1.4'
S S 0.1246 0.1234 'International Tables Vol C Tables 4.2.6.8 and 6.1.1.4'
Sm Sm -0.1638 3.4418 'International Tables Vol C Tables 4.2.6.8 and 6.1.1.4'
Bi Bi -4.1077 10.2566 'International Tables Vol C Tables 4.2.6.8 and 6.1.1.4'

loop_
_geom_angle_atom_site_label_1
_geom_angle_atom_site_label_2
_geom_angle_atom_site_label_3
_geom_angle
_geom_angle_site_symmetry_1
_geom_angle_site_symmetry_3
O Sm O 73.30(5) 9_655 1_455
O Sm F 0.0 9_655 9_655
O Sm F 73.30(5) 1_455 9_655
O Sm F 73.30(5) 9_655 1_455
O Sm F 0.0 1_455 1_455
F Sm F 73.30(5) 9_655 1_455
O Sm O 115.17(10) 9_655 9_665
O Sm O 73.30(5) 1_455 9_665
F Sm O 115.17(10) 9_655 9_665
F Sm O 73.30(5) 1_455 9_665
O Sm F 73.30(5) 9_655 .
O Sm F 115.17(10) 1_455 .
F Sm F 73.30(5) 9_655 .
F Sm F 115.17(10) 1_455 .
O Sm F 73.30(5) 9_665 .
O Sm F 115.17(10) 9_655 9_665
O Sm F 73.30(5) 1_455 9_665
F Sm F 115.17(10) 9_655 9_665
F Sm F 73.30(5) 1_455 9_665
O Sm F 0.0 9_665 9_665
F Sm F 73.30(5) . 9_665
O Sm S2 139.78(6) 9_655 9_666
O Sm S2 139.78(6) 1_455 9_666
F Sm S2 139.78(6) 9_655 9_666
F Sm S2 139.78(6) 1_455 9_666
O Sm S2 70.93(12) 9_665 9_666
F Sm S2 70.93(12) . 9_666
F Sm S2 70.93(12) 9_665 9_666
O Sm S2 70.93(12) 9_655 9_556
O Sm S2 70.93(12) 1_455 9_556
F Sm S2 70.93(12) 9_655 9_556
F Sm S2 70.93(12) 1_455 9_556
O Sm S2 139.78(6) 9_665 9_556
F Sm S2 139.78(6) . 9_556
F Sm S2 139.78(6) 9_665 9_556
S2 Sm S2 131.9(3) 9_666 9_556
O Sm S2 139.78(6) 9_655 9_566
O Sm S2 70.93(12) 1_455 9_566
F Sm S2 139.78(6) 9_655 9_566
F Sm S2 70.93(12) 1_455 9_566
O Sm S2 70.93(12) 9_665 9_566
F Sm S2 139.78(6) . 9_566
F Sm S2 70.93(12) 9_665 9_566
S2 Sm S2 80.44(12) 9_666 9_566
S2 Sm S2 80.44(12) 9_556 9_566
O Sm S2 70.93(12) 9_655 9_656
O Sm S2 139.78(6) 1_455 9_656
F Sm S2 70.93(12) 9_655 9_656
F Sm S2 139.78(6) 1_455 9_656
O Sm S2 139.78(6) 9_665 9_656
F Sm S2 70.93(12) . 9_656
F Sm S2 139.78(6) 9_665 9_656
S2 Sm S2 80.44(12) 9_666 9_656
S2 Sm S2 80.44(12) 9_556 9_656
S2 Sm S2 131.9(3) 9_566 9_656
S2 Bi S1 91.7(2) . 9_556
S2 Bi S1 91.7(2) . 9_666
S1 Bi S1 176.7(5) 9_556 9_666
S2 Bi S1 91.7(2) . 9_656
S1 Bi S1 89.952(15) 9_556 9_656
S1 Bi S1 89.952(15) 9_666 9_656
S2 Bi S1 91.7(2) . 9_566
S1 Bi S1 89.952(15) 9_556 9_566
S1 Bi S1 89.952(15) 9_666 9_566
S1 Bi S1 176.7(5) 9_656 9_566
Bi S1 Bi 176.7(5) 9_556 9_666
Bi S1 Bi 89.952(14) 9_556 9_656
Bi S1 Bi 89.952(14) 9_666 9_656
Bi S1 Bi 89.952(14) 9_556 9_566
Bi S1 Bi 89.952(14) 9_666 9_566
Bi S1 Bi 176.7(5) 9_656 9_566
Bi S2 Sm 114.04(16) . 9_666
Bi S2 Sm 114.04(16) . 9_556
Sm S2 Sm 131.9(3) 9_666 9_556
Bi S2 Sm 114.04(16) . 9_656
Sm S2 Sm 80.44(12) 9_666 9_656
Sm S2 Sm 80.44(12) 9_556 9_656
Bi S2 Sm 114.04(16) . 9_566
Sm S2 Sm 80.44(12) 9_666 9_566
Sm S2 Sm 80.44(12) 9_556 9_566
Sm S2 Sm 131.9(3) 9_656 9_566
Sm F Sm 106.70(5) . 9_655
Sm F Sm 115.17(10) . 1_655
Sm F Sm 106.70(5) 9_655 1_655
Sm F Sm 106.70(5) . 9_665
Sm F Sm 115.17(10) 9_655 9_665
Sm F Sm 106.70(5) 1_655 9_665

loop_
_geom_bond_atom_site_label_1
_geom_bond_atom_site_label_2
_geom_bond_distance
_geom_bond_site_symmetry_2
Sm O 2.3798(14) 9_655
Sm O 2.3798(14) 1_455
Sm F 2.3798(14) 9_655
Sm F 2.3798(14) 1_455
Sm O 2.3798(14) 9_665
Sm F 2.3798(14) .
Sm F 2.3798(14) 9_665
Sm S2 3.111(4) 9_666
Sm S2 3.111(4) 9_556
Sm S2 3.111(4) 9_566
Sm S2 3.111(4) 9_656
Bi S2 2.516(9) .
Bi S1 2.8424(11) 9_556
Bi S1 2.8424(11) 9_666
Bi S1 2.8424(11) 9_656
Bi S1 2.8424(11) 9_566
S1 Bi 2.8424(11) 9_556
S1 Bi 2.8424(11) 9_666
S1 Bi 2.8424(11) 9_656
S1 Bi 2.8424(11) 9_566
S2 Sm 3.111(4) 9_666
S2 Sm 3.111(4) 9_556
S2 Sm 3.111(4) 9_656
S2 Sm 3.111(4) 9_566
F Sm 2.3798(14) 9_655
F Sm 2.3798(14) 1_655
F Sm 2.3798(14) 9_665
